data_7118567
loop_
_publ_author_name
'd'Agostino, Simone'
'Spinelli, Floriana'
'Boanini, Elisa'
'Braga, Dario'
'Grepioni, Fabrizia'

_publ_section_title
;
 Single crystal to single crystal [2+2] photoreactions in chloride and
 sulphate salts of 4-amino-cinnamic acid via solid-solution formation: a
 structural and kinetic study.
;
_journal_issue 9
_journal_name_full 'Chemical communications (Cambridge, England)'
_journal_page_first 1899
_journal_page_last 1902
_journal_paper_doi 10.1039/c5cc09412g
_journal_volume 52
_journal_year 2016
_chemical_formula_sum 'C9 H10 Cl N O2'
_chemical_formula_weight 199.63
_chemical_name_systematic
;
 ?
;
_space_group_IT_number 14
_symmetry_cell_setting monoclinic
_symmetry_space_group_name_Hall '-P 2ybc'
_symmetry_space_group_name_H-M 'P 1 21/c 1'
_atom_sites_solution_hydrogens geom
_atom_sites_solution_primary direct
_atom_sites_solution_secondary difmap
_audit_creation_method SHELXL-97
_audit_update_record
;
2015-11-12 deposited with the CCDC.
2015-12-08 downloaded from the CCDC.
;
_cell_angle_alpha 90.00
_cell_angle_beta 91.471(17)
_cell_angle_gamma 90.00
_cell_formula_units_Z 4
_cell_length_a 5.6523(7)
_cell_length_b 8.5616(14)
_cell_length_c 19.105(5)
_cell_measurement_reflns_used 767
_cell_measurement_temperature 298
_cell_measurement_theta_max 21.0210
_cell_measurement_theta_min 3.1890
_cell_volume 924.2(3)
_computing_cell_refinement
;
CrysAlisPro, Agilent Technologies,
Version 1.171.37.33 (release 27-03-2014 CrysAlis171 .NET)
(compiled Mar 27 2014,17:12:48)
;
_computing_data_collection
;
CrysAlisPro, Agilent Technologies,
Version 1.171.37.33 (release 27-03-2014 CrysAlis171 .NET)
(compiled Mar 27 2014,17:12:48)
;
_computing_data_reduction
;
CrysAlisPro, Agilent Technologies,
Version 1.171.37.33 (release 27-03-2014 CrysAlis171 .NET)
(compiled Mar 27 2014,17:12:48)
;
_computing_structure_refinement 'SHELXL-97 (Sheldrick, 2008)'
_computing_structure_solution 'SHELXS-97 (Sheldrick, 2008)'
_diffrn_ambient_temperature 298
_diffrn_detector 'CCD plate'
_diffrn_detector_area_resol_mean 16.1340
_diffrn_detector_type Sapphire3
_diffrn_measured_fraction_theta_full 0.999
_diffrn_measured_fraction_theta_max 0.999
_diffrn_measurement_details
;
  1 omega  -74.00    1.00   1.0000  150.0000
omega____ theta____ kappa____ phi______ frames
    -      -16.5159  -57.0000  -60.0000 75

  2 omega   -7.00   22.00   1.0000  150.0000
omega____ theta____ kappa____ phi______ frames
    -      -16.5159  -99.0000  120.0000 29

  3 omega  -63.00  -34.00   1.0000  150.0000
omega____ theta____ kappa____ phi______ frames
    -      -16.5159 -179.0000   90.0000 29

  4 omega  -27.00   52.00   1.0000  150.0000
omega____ theta____ kappa____ phi______ frames
    -      -16.5159   57.0000   90.0000 79

;
_diffrn_measurement_device 'four-circle diffractometer'
_diffrn_measurement_device_type 'Xcalibur, Sapphire3'
_diffrn_radiation_monochromator graphite
_diffrn_radiation_probe x-ray
_diffrn_radiation_type 'Mo K\a'
_diffrn_radiation_wavelength 0.71073
_diffrn_reflns_av_R_equivalents 0.0478
_diffrn_reflns_av_sigmaI/netI 0.0779
_diffrn_reflns_limit_h_max 6
_diffrn_reflns_limit_h_min -6
_diffrn_reflns_limit_k_max 10
_diffrn_reflns_limit_k_min -8
_diffrn_reflns_limit_l_max 20
_diffrn_reflns_limit_l_min -22
_diffrn_reflns_number 3256
_diffrn_reflns_theta_full 24.74
_diffrn_reflns_theta_max 24.74
_diffrn_reflns_theta_min 3.20
_diffrn_source 'Enhance (Mo) X-ray Source'
_exptl_absorpt_coefficient_mu 0.378
_exptl_absorpt_correction_T_max 1.00000
_exptl_absorpt_correction_T_min 0.23052
_exptl_absorpt_correction_type multi-scan
_exptl_absorpt_process_details
;
CrysAlisPro, Agilent Technologies,
Version 1.171.37.33 (release 27-03-2014 CrysAlis171 .NET)
(compiled Mar 27 2014,17:12:48)
Empirical absorption correction using spherical harmonics,
 implemented in SCALE3 ABSPACK scaling algorithm.
;
_exptl_crystal_colour yellow
_exptl_crystal_density_diffrn 1.435
_exptl_crystal_density_method 'not measured'
_exptl_crystal_description prism
_exptl_crystal_F_000 416
_exptl_crystal_size_max 0.06
_exptl_crystal_size_mid 0.04
_exptl_crystal_size_min 0.02
_refine_diff_density_max 0.456
_refine_diff_density_min -0.368
_refine_diff_density_rms 0.065
_refine_ls_extinction_method none
_refine_ls_goodness_of_fit_ref 1.173
_refine_ls_hydrogen_treatment mixed
_refine_ls_matrix_type full
_refine_ls_number_parameters 119
_refine_ls_number_reflns 1580
_refine_ls_number_restraints 0
_refine_ls_restrained_S_all 1.173
_refine_ls_R_factor_all 0.1532
_refine_ls_R_factor_gt 0.1149
_refine_ls_shift/su_max 0.000
_refine_ls_shift/su_mean 0.000
_refine_ls_structure_factor_coef Fsqd
_refine_ls_weighting_details 'calc w=1/[\s^2^(Fo^2^)+(0.0456P)^2^+2.9816P] where P=(Fo^2^+2Fc^2^)/3'
_refine_ls_weighting_scheme calc
_refine_ls_wR_factor_gt 0.2164
_refine_ls_wR_factor_ref 0.2367
_reflns_number_gt 1139
_reflns_number_total 1580
_reflns_threshold_expression >2\s(I)
_cod_data_source_file c5cc09412g2.cif
_cod_data_source_block 1HCl_51
_cod_original_cell_volume 924.3(3)
_cod_original_sg_symbol_H-M P21/c
_cod_database_code 7118567

loop_
_symmetry_equiv_pos_as_xyz
'x, y, z'
'-x, y+1/2, -z+1/2'
'-x, -y, -z'
'x, -y-1/2, z-1/2'

loop_
_atom_site_label
_atom_site_type_symbol
_atom_site_fract_x
_atom_site_fract_y
_atom_site_fract_z
_atom_site_U_iso_or_equiv
_atom_site_adp_type
_atom_site_occupancy
_atom_site_symmetry_multiplicity
_atom_site_calc_flag
_atom_site_refinement_flags
_atom_site_disorder_assembly
_atom_site_disorder_group
C7A C 0.5241(19) 0.2115(14) -0.0383(6) 0.035(3) Uiso 0.512(9) 1 d P A 1
H7A H 0.4181 0.2373 -0.0745 0.043 Uiso 0.512(9) 1 calc PR A 1
C8A C 0.702(2) 0.1267(15) -0.0546(7) 0.033(3) Uiso 0.488(9) 1 d P A 1
H8A H 0.8278 0.1176 -0.0226 0.040 Uiso 0.488(9) 1 calc PR A 1
C7B C 0.429(3) 0.124(2) -0.0046(9) 0.077(5) Uiso 0.512(9) 1 d P . 2
H7B H 0.3339 0.1484 -0.0468 0.092 Uiso 0.512(9) 1 calc PR A 2
C8B C 0.661(3) 0.050(2) -0.0271(9) 0.065(5) Uiso 0.488(9) 1 d P . 2
H8B H 0.7965 0.0912 0.0002 0.078 Uiso 0.488(9) 1 calc PR A 2
C1 C 0.4165(11) 0.4662(8) 0.1517(4) 0.0491(17) Uani 1 1 d . A .
C2 C 0.2448(12) 0.4673(9) 0.1008(4) 0.062(2) Uani 1 1 d . . .
H2 H 0.1109 0.5294 0.1049 0.074 Uiso 1 1 calc R . .
C3 C 0.2736(13) 0.3746(10) 0.0433(5) 0.081(3) Uani 1 1 d . A .
H3 H 0.1602 0.3775 0.0071 0.097 Uiso 1 1 calc R . .
C4 C 0.4659(14) 0.2773(10) 0.0374(5) 0.083(3) Uani 1 1 d . . .
C5 C 0.6326(13) 0.2791(10) 0.0915(5) 0.074(2) Uani 1 1 d . A .
H5 H 0.7634 0.2136 0.0889 0.088 Uiso 1 1 calc R . .
C6 C 0.6122(11) 0.3723(8) 0.1477(4) 0.0562(19) Uani 1 1 d . . .
H6 H 0.7284 0.3731 0.1831 0.067 Uiso 1 1 calc R A .
C9 C 0.7123(13) 0.0530(10) -0.1137(5) 0.073(3) Uani 1 1 d . . .
Cl1 Cl 0.8987(3) 0.7207(3) 0.23235(11) 0.0679(7) Uani 1 1 d . . .
N1 N 0.3938(9) 0.5643(8) 0.2143(3) 0.0662(19) Uani 1 1 d . . .
H1A H 0.5091 0.6351 0.2156 0.099 Uiso 1 1 calc R A .
H1B H 0.4043 0.5047 0.2524 0.099 Uiso 1 1 calc R . .
H1C H 0.2542 0.6124 0.2127 0.099 Uiso 1 1 calc R . .
O1 O 0.8989(11) -0.0372(11) -0.1238(3) 0.112(3) Uani 1 1 d . A .
H1 H 0.9152 -0.0506 -0.1659 0.169 Uiso 1 1 calc R . .
O2 O 0.5762(10) 0.0847(7) -0.1617(4) 0.090(2) Uani 1 1 d . A .

loop_
_atom_site_aniso_label
_atom_site_aniso_U_11
_atom_site_aniso_U_22
_atom_site_aniso_U_33
_atom_site_aniso_U_23
_atom_site_aniso_U_13
_atom_site_aniso_U_12
C1 0.041(3) 0.046(4) 0.061(5) -0.005(4) 0.006(3) 0.000(3)
C2 0.042(4) 0.074(6) 0.070(5) -0.012(5) -0.009(4) 0.020(4)
C3 0.061(5) 0.082(6) 0.096(7) -0.022(6) -0.041(5) 0.026(5)
C4 0.071(5) 0.067(5) 0.109(7) -0.049(5) -0.036(5) 0.037(5)
C5 0.051(4) 0.067(5) 0.103(7) -0.025(5) -0.022(4) 0.022(4)
C6 0.044(4) 0.055(5) 0.069(5) 0.000(4) -0.006(4) 0.000(4)
C9 0.042(4) 0.058(5) 0.120(8) 0.009(6) 0.002(5) 0.017(4)
Cl1 0.0465(10) 0.0744(14) 0.0830(14) -0.0079(12) 0.0034(9) 0.0036(10)
N1 0.043(3) 0.084(5) 0.071(4) 0.006(4) -0.001(3) 0.009(3)
O1 0.079(4) 0.177(7) 0.082(4) 0.040(5) 0.014(4) 0.057(5)
O2 0.070(4) 0.087(5) 0.113(5) 0.007(4) -0.012(4) 0.024(3)

loop_
_atom_type_symbol
_atom_type_description
_atom_type_scat_dispersion_real
_atom_type_scat_dispersion_imag
_atom_type_scat_source
C C 0.0033 0.0016 'International Tables Vol C Tables 4.2.6.8 and 6.1.1.4'
H H 0.0000 0.0000 'International Tables Vol C Tables 4.2.6.8 and 6.1.1.4'
Cl Cl 0.1484 0.1585 'International Tables Vol C Tables 4.2.6.8 and 6.1.1.4'
N N 0.0061 0.0033 'International Tables Vol C Tables 4.2.6.8 and 6.1.1.4'
O O 0.0106 0.0060 'International Tables Vol C Tables 4.2.6.8 and 6.1.1.4'

loop_
_geom_angle_atom_site_label_1
_geom_angle_atom_site_label_2
_geom_angle_atom_site_label_3
_geom_angle
_geom_angle_site_symmetry_1
_geom_angle_site_symmetry_3
C8A C7A C4 126.9(10) . .
C7A C8A C9 122.7(11) . .
C8B C7B C4 113.2(13) . .
C8B C7B C8B 90.1(13) . 3_655
C4 C7B C8B 126.7(13) . 3_655
C7B C8B C7B 89.9(13) . 3_655
C7B C8B C9 116.1(13) . .
C7B C8B C9 115.1(12) 3_655 .
C2 C1 C6 121.8(7) . .
C2 C1 N1 120.2(6) . .
C6 C1 N1 117.9(6) . .
C1 C2 C3 118.3(7) . .
C2 C3 C4 121.7(7) . .
C3 C4 C5 117.3(7) . .
C3 C4 C7B 117.3(9) . .
C5 C4 C7B 118.5(9) . .
C3 C4 C7A 118.0(8) . .
C5 C4 C7A 122.0(7) . .
C7B C4 C7A 42.1(7) . .
C6 C5 C4 122.2(7) . .
C5 C6 C1 118.5(7) . .
O2 C9 C8A 120.5(9) . .
O2 C9 O1 120.9(9) . .
C8A C9 O1 117.7(9) . .
O2 C9 C8B 128.6(8) . .
C8A C9 C8B 30.6(7) . .
O1 C9 C8B 106.9(8) . .

loop_
_geom_bond_atom_site_label_1
_geom_bond_atom_site_label_2
_geom_bond_distance
_geom_bond_site_symmetry_2
C7A C8A 1.283(15) .
C7A C4 1.595(13) .
C8A C9 1.297(14) .
C7B C8B 1.53(2) .
C7B C4 1.547(18) .
C7B C8B 1.70(2) 3_655
C8B C7B 1.70(2) 3_655
C8B C9 1.688(19) .
C1 C2 1.356(9) .
C1 C6 1.371(9) .
C1 N1 1.468(9) .
C2 C3 1.370(10) .
C3 C4 1.376(10) .
C4 C5 1.380(10) .
C5 C6 1.346(10) .
C9 O2 1.212(9) .
C9 O1 1.326(9) .
